data_7232867
loop_
_publ_author_name
'Dong, Jun-Liang'
'Zhu, Peng-Yin'
'Du, Jia-Qiang'
'Xie, Fei'
'Lan, Hai-Ming'
'Yang, Ru-Xia'
'Yang, Li-Zheng'
'Wang, Duo-Zhi'

_publ_section_title
;
 Syntheses, structures, and magnetic properties of mixed-ligand complexes
 based on 3,6-bis(benzimidazol-1-yl)pyridazine
;
_journal_issue 31
_journal_name_full 'RSC Advances'
_journal_page_first 17560
_journal_paper_doi 10.1039/C9RA03082D
_journal_volume 9
_journal_year 2019
_chemical_formula_moiety 'C30 H18 Mn N6 O4'
_chemical_formula_sum 'C30 H18 Mn N6 O4'
_chemical_formula_weight 581.44
_space_group_crystal_system monoclinic
_space_group_IT_number 14
_space_group_name_Hall '-P 2yn'
_space_group_name_H-M_alt 'P 1 21/n 1'
_symmetry_space_group_name_Hall '-P 2yn'
_symmetry_space_group_name_H-M 'P 1 21/n 1'
_atom_sites_solution_hydrogens geom
_atom_sites_solution_primary direct
_audit_creation_date 2017-11-08
_audit_creation_method
;
Olex2 1.2-beta
(compiled 2017.08.10 svn.r3458 for OlexSys, GUI svn.r5381)
;
_audit_update_record
;
2018-10-18 deposited with the CCDC.    2019-05-27 downloaded from the CCDC.
;
_cell_angle_alpha 90
_cell_angle_beta 97.215(6)
_cell_angle_gamma 90
_cell_formula_units_Z 4
_cell_length_a 11.035(3)
_cell_length_b 9.024(2)
_cell_length_c 24.497(6)
_cell_measurement_reflns_used 1403
_cell_measurement_temperature 173.15
_cell_measurement_theta_max 21.885
_cell_measurement_theta_min 2.408
_cell_volume 2420.1(10)
_computing_cell_refinement 'SAINT v8.34A (Bruker, 2013)'
_computing_data_reduction 'SAINT v8.34A (Bruker, 2013)'
_computing_molecular_graphics 'Olex2 (Dolomanov et al., 2009)'
_computing_publication_material 'Olex2 (Dolomanov et al., 2009)'
_computing_structure_refinement 'ShelXL (Sheldrick, 2015)'
_computing_structure_solution 'ShelXS (Sheldrick, 2008)'
_diffrn_ambient_temperature 173.15
_diffrn_measured_fraction_theta_full 0.996
_diffrn_measured_fraction_theta_max 0.992
_diffrn_measurement_device_type 'Bruker APEX-II CCD'
_diffrn_radiation_type MoK\a
_diffrn_radiation_wavelength 0.71073
_diffrn_reflns_av_R_equivalents 0.0941
_diffrn_reflns_av_unetI/netI 0.0923
_diffrn_reflns_Laue_measured_fraction_full 0.996
_diffrn_reflns_Laue_measured_fraction_max 0.992
_diffrn_reflns_limit_h_max 14
_diffrn_reflns_limit_h_min -13
_diffrn_reflns_limit_k_max 11
_diffrn_reflns_limit_k_min -11
_diffrn_reflns_limit_l_max 31
_diffrn_reflns_limit_l_min -30
_diffrn_reflns_number 21200
_diffrn_reflns_point_group_measured_fraction_full 0.996
_diffrn_reflns_point_group_measured_fraction_max 0.992
_diffrn_reflns_theta_full 25.242
_diffrn_reflns_theta_max 27.473
_diffrn_reflns_theta_min 1.676
_exptl_absorpt_coefficient_mu 0.599
_exptl_absorpt_correction_T_max 0.7456
_exptl_absorpt_correction_T_min 0.6639
_exptl_absorpt_correction_type multi-scan
_exptl_absorpt_process_details
'SADABS-2014/5 (Bruker,2014/5) was used for absorption correction. wR2(int) was 0.0827 before and 0.0702 after correction. The Ratio of minimum to maximum transmission is 0.8904. The \l/2 correction factor is 0.00150.'
_exptl_crystal_colour colourless
_exptl_crystal_colour_primary colourless
_exptl_crystal_density_diffrn 1.596
_exptl_crystal_description block
_exptl_crystal_F_000 1188
_exptl_crystal_size_max 0.23
_exptl_crystal_size_mid 0.19
_exptl_crystal_size_min 0.17
_refine_diff_density_max 0.354
_refine_diff_density_min -0.394
_refine_diff_density_rms 0.087
_refine_ls_extinction_method none
_refine_ls_goodness_of_fit_ref 1.007
_refine_ls_hydrogen_treatment constr
_refine_ls_matrix_type full
_refine_ls_number_parameters 370
_refine_ls_number_reflns 5518
_refine_ls_number_restraints 0
_refine_ls_restrained_S_all 1.007
_refine_ls_R_factor_all 0.0822
_refine_ls_R_factor_gt 0.0502
_refine_ls_shift/su_max 0.000
_refine_ls_shift/su_mean 0.000
_refine_ls_structure_factor_coef Fsqd
_refine_ls_weighting_details 'w=1/[\s^2^(Fo^2^)+(0.0359P)^2^] where P=(Fo^2^+2Fc^2^)/3'
_refine_ls_weighting_scheme calc
_refine_ls_wR_factor_gt 0.1000
_refine_ls_wR_factor_ref 0.1143
_reflns_Friedel_coverage 0.000
_reflns_number_gt 3768
_reflns_number_total 5518
_reflns_threshold_expression 'I > 2\s(I)'
_cod_data_source_file c9ra03082d2.cif
_cod_data_source_block mo_2017970-yby-2_0m
_cod_original_cell_volume 2420.2(10)
_cod_database_code 7232867
_shelx_shelxl_version_number 2014/7
_shelx_space_group_comment
;
The symmetry employed for this shelxl refinement is uniquely defined
by the following loop, which should always be used as a source of
symmetry information in preference to the above space-group names.
They are only intended as comments.
;
_shelx_estimated_absorpt_t_max 0.905
_shelx_estimated_absorpt_t_min 0.875
_olex2_refinement_description
;
1. Fixed Uiso
 At 1.2 times of:
  All C(H) groups
2.a Aromatic/amide H refined with riding coordinates:
 C1(H1), C3(H3), C4(H4), C5(H5), C6(H6), C9(H9), C10(H10), C12(H12), C14(H14),
 C15(H15), C16(H16), C17(H17), C21(H21), C22(H22), C26(H26), C27(H27), C28(H28),
  C29(H29)
;
_olex2_submission_special_instructions 'No special instructions were received'

loop_
_space_group_symop_operation_xyz
'x, y, z'
'-x+1/2, y+1/2, -z+1/2'
'-x, -y, -z'
'x-1/2, -y-1/2, z-1/2'

loop_
_atom_site_label
_atom_site_type_symbol
_atom_site_fract_x
_atom_site_fract_y
_atom_site_fract_z
_atom_site_U_iso_or_equiv
_atom_site_adp_type
_atom_site_occupancy
_atom_site_site_symmetry_order
_atom_site_calc_flag
_atom_site_refinement_flags_posn
Mn1 Mn 0.36437(3) 0.48144(5) 0.22029(2) 0.01376(12) Uani 1 1 d .
O1 O 0.55887(17) 0.5137(2) 0.22648(8) 0.0230(5) Uani 1 1 d .
O2 O 0.33369(16) 0.6972(2) 0.25185(8) 0.0186(4) Uani 1 1 d .
O3 O 0.98895(17) 0.7867(2) 0.30158(8) 0.0261(5) Uani 1 1 d .
O4 O 0.17601(16) 0.4140(2) 0.20569(8) 0.0190(4) Uani 1 1 d .
N1 N 0.3748(2) 0.3822(3) 0.30465(9) 0.0168(5) Uani 1 1 d .
N2 N 0.3368(2) 0.5352(3) 0.12933(9) 0.0198(5) Uani 1 1 d .
N3 N 0.2575(2) 0.5094(3) 0.04121(9) 0.0179(5) Uani 1 1 d .
N4 N 0.1190(2) 0.3298(3) 0.01045(9) 0.0262(6) Uani 1 1 d .
N5 N 0.0410(2) 0.2605(3) -0.02798(10) 0.0264(6) Uani 1 1 d .
N6 N -0.0545(2) 0.2300(3) -0.11647(9) 0.0169(5) Uani 1 1 d .
C1 C 0.2480(2) 0.4784(3) 0.09532(11) 0.0176(6) Uani 1 1 d .
H1 H 0.1835 0.4215 0.1069 0.021 Uiso 1 1 calc R
C2 C 0.3650(2) 0.5936(3) 0.04044(11) 0.0178(6) Uani 1 1 d .
C3 C 0.4237(3) 0.6499(3) -0.00151(12) 0.0230(7) Uani 1 1 d .
H3 H 0.3912 0.6382 -0.0391 0.028 Uiso 1 1 calc R
C4 C 0.5320(3) 0.7243(3) 0.01385(13) 0.0271(7) Uani 1 1 d .
H4 H 0.5752 0.7650 -0.0138 0.033 Uiso 1 1 calc R
C5 C 0.5796(3) 0.7412(3) 0.06888(13) 0.0281(7) Uani 1 1 d .
H5 H 0.6541 0.7935 0.0778 0.034 Uiso 1 1 calc R
C6 C 0.5209(3) 0.6835(3) 0.11115(13) 0.0252(7) Uani 1 1 d .
H6 H 0.5536 0.6953 0.1487 0.030 Uiso 1 1 calc R
C7 C 0.4126(2) 0.6083(3) 0.09614(11) 0.0176(6) Uani 1 1 d .
C8 C 0.1773(2) 0.4486(3) -0.00344(11) 0.0171(6) Uani 1 1 d .
C9 C 0.1613(3) 0.5116(3) -0.05555(12) 0.0235(7) Uani 1 1 d .
H9 H 0.2023 0.6001 -0.0635 0.028 Uiso 1 1 calc R
C10 C 0.0833(3) 0.4395(3) -0.09500(12) 0.0239(7) Uani 1 1 d .
H10 H 0.0690 0.4751 -0.1317 0.029 Uiso 1 1 calc R
C11 C 0.0265(2) 0.3130(3) -0.07907(11) 0.0175(6) Uani 1 1 d .
C12 C -0.0458(2) 0.2120(3) -0.17161(12) 0.0190(6) Uani 1 1 d .
H12 H 0.0120 0.2628 -0.1904 0.023 Uiso 1 1 calc R
C13 C -0.1497(2) 0.1368(3) -0.10391(11) 0.0162(6) Uani 1 1 d .
C14 C -0.1997(3) 0.1085(3) -0.05595(12) 0.0218(7) Uani 1 1 d .
H14 H -0.1694 0.1546 -0.0221 0.026 Uiso 1 1 calc R
C15 C -0.2966(3) 0.0092(3) -0.05973(12) 0.0262(7) Uani 1 1 d .
H15 H -0.3346 -0.0120 -0.0279 0.031 Uiso 1 1 calc R
C16 C -0.3394(3) -0.0603(3) -0.10943(12) 0.0232(7) Uani 1 1 d .
H16 H -0.4048 -0.1290 -0.1103 0.028 Uiso 1 1 calc R
C17 C -0.2895(2) -0.0320(3) -0.15733(11) 0.0173(6) Uani 1 1 d .
H17 H -0.3192 -0.0797 -0.1909 0.021 Uiso 1 1 calc R
C18 C -0.1935(2) 0.0695(3) -0.15420(11) 0.0159(6) Uani 1 1 d .
C19 C 0.3819(2) 0.8090(3) 0.27491(11) 0.0138(6) Uani 1 1 d .
C20 C 0.5193(2) 0.8271(3) 0.28060(11) 0.0141(6) Uani 1 1 d .
C21 C 0.5715(2) 0.9181(3) 0.24561(12) 0.0223(7) Uani 1 1 d .
H21 H 0.5208 0.9713 0.2181 0.027 Uiso 1 1 calc R
C22 C 0.6983(2) 0.9342(3) 0.24968(12) 0.0210(7) Uani 1 1 d .
H22 H 0.7320 0.9988 0.2249 0.025 Uiso 1 1 calc R
C23 C 0.7758(2) 0.8591(3) 0.28850(11) 0.0157(6) Uani 1 1 d .
C24 C 0.7252(2) 0.7639(3) 0.32627(11) 0.0139(6) Uani 1 1 d .
C25 C 0.5951(2) 0.7498(3) 0.32303(11) 0.0128(6) Uani 1 1 d .
C26 C 0.5441(3) 0.6658(3) 0.36325(11) 0.0187(6) Uani 1 1 d .
H26 H 0.4578 0.6597 0.3618 0.022 Uiso 1 1 calc R
C27 C 0.6164(3) 0.5933(3) 0.40432(12) 0.0231(7) Uani 1 1 d .
H27 H 0.5808 0.5377 0.4311 0.028 Uiso 1 1 calc R
C28 C 0.7446(3) 0.6024(3) 0.40628(12) 0.0225(7) Uani 1 1 d .
H28 H 0.7951 0.5500 0.4341 0.027 Uiso 1 1 calc R
C29 C 0.7973(2) 0.6850(3) 0.36894(11) 0.0182(6) Uani 1 1 d .
H29 H 0.8838 0.6900 0.3715 0.022 Uiso 1 1 calc R
C30 C 0.9108(2) 0.8860(3) 0.28866(11) 0.0187(6) Uani 1 1 d .

loop_
_atom_site_aniso_label
_atom_site_aniso_U_11
_atom_site_aniso_U_22
_atom_site_aniso_U_33
_atom_site_aniso_U_23
_atom_site_aniso_U_13
_atom_site_aniso_U_12
Mn1 0.0105(2) 0.0170(2) 0.0137(2) 0.00086(17) 0.00102(16) 0.00009(17)
O1 0.0141(10) 0.0284(12) 0.0264(11) -0.0042(9) 0.0018(9) 0.0052(9)
O2 0.0136(9) 0.0164(11) 0.0258(11) -0.0017(8) 0.0026(9) -0.0009(8)
O3 0.0149(10) 0.0321(13) 0.0317(12) 0.0013(10) 0.0043(9) 0.0057(9)
O4 0.0140(10) 0.0230(11) 0.0197(10) 0.0063(9) 0.0010(8) -0.0040(8)
N1 0.0159(12) 0.0197(13) 0.0149(12) 0.0004(10) 0.0021(10) 0.0003(10)
N2 0.0179(12) 0.0252(14) 0.0162(12) -0.0002(10) 0.0022(10) -0.0033(10)
N3 0.0180(12) 0.0222(14) 0.0126(12) 0.0015(10) -0.0016(10) -0.0059(10)
N4 0.0308(14) 0.0307(16) 0.0152(13) 0.0000(11) -0.0038(11) -0.0136(12)
N5 0.0315(14) 0.0284(15) 0.0177(13) 0.0006(11) -0.0030(11) -0.0136(12)
N6 0.0201(12) 0.0181(13) 0.0120(12) -0.0005(10) 0.0006(10) -0.0056(10)
C1 0.0160(14) 0.0224(16) 0.0147(14) -0.0002(12) 0.0036(11) -0.0035(12)
C2 0.0192(14) 0.0153(15) 0.0188(15) 0.0013(12) 0.0017(12) -0.0031(11)
C3 0.0305(17) 0.0202(16) 0.0182(15) 0.0003(12) 0.0029(13) -0.0020(13)
C4 0.0303(17) 0.0251(18) 0.0278(17) 0.0063(14) 0.0109(14) -0.0091(14)
C5 0.0241(16) 0.0274(18) 0.0320(18) 0.0013(14) 0.0009(14) -0.0122(13)
C6 0.0248(16) 0.0238(17) 0.0262(17) 0.0009(13) 0.0005(14) -0.0092(13)
C7 0.0185(14) 0.0167(16) 0.0181(15) 0.0022(12) 0.0042(12) -0.0037(11)
C8 0.0164(14) 0.0175(16) 0.0165(14) 0.0000(11) -0.0016(12) -0.0013(11)
C9 0.0306(16) 0.0174(16) 0.0209(16) 0.0030(12) -0.0034(13) -0.0089(13)
C10 0.0303(17) 0.0224(17) 0.0176(15) 0.0048(12) -0.0032(13) -0.0056(13)
C11 0.0194(14) 0.0163(15) 0.0160(14) -0.0023(11) -0.0012(12) -0.0025(12)
C12 0.0173(14) 0.0210(16) 0.0187(15) 0.0005(12) 0.0027(12) 0.0011(12)
C13 0.0183(14) 0.0135(15) 0.0166(15) -0.0019(11) 0.0018(12) -0.0003(11)
C14 0.0274(16) 0.0225(17) 0.0150(15) -0.0012(12) 0.0008(13) -0.0044(13)
C15 0.0318(17) 0.0299(19) 0.0186(16) -0.0006(13) 0.0094(13) -0.0095(14)
C16 0.0192(15) 0.0257(17) 0.0248(16) -0.0039(13) 0.0031(13) -0.0090(13)
C17 0.0165(14) 0.0174(15) 0.0172(14) -0.0042(12) -0.0012(12) -0.0010(11)
C18 0.0159(14) 0.0199(15) 0.0116(14) -0.0003(11) 0.0005(11) 0.0030(11)
C19 0.0136(13) 0.0169(15) 0.0108(13) 0.0040(11) 0.0009(11) -0.0002(11)
C20 0.0129(13) 0.0126(14) 0.0173(14) -0.0011(11) 0.0037(11) 0.0018(11)
C21 0.0185(15) 0.0226(16) 0.0252(16) 0.0069(13) 0.0002(13) 0.0027(12)
C22 0.0146(14) 0.0275(17) 0.0213(16) 0.0089(13) 0.0040(12) -0.0019(12)
C23 0.0119(13) 0.0191(15) 0.0163(14) -0.0016(12) 0.0027(11) 0.0013(11)
C24 0.0143(13) 0.0130(14) 0.0139(14) -0.0036(11) -0.0003(11) 0.0014(11)
C25 0.0142(13) 0.0110(14) 0.0134(14) -0.0025(10) 0.0030(11) -0.0005(10)
C26 0.0189(14) 0.0203(16) 0.0169(15) -0.0040(12) 0.0028(12) -0.0069(12)
C27 0.0319(17) 0.0219(17) 0.0156(15) 0.0027(12) 0.0039(13) -0.0076(13)
C28 0.0282(16) 0.0194(16) 0.0179(15) 0.0031(12) -0.0050(13) 0.0020(13)
C29 0.0151(14) 0.0201(16) 0.0179(15) -0.0047(12) -0.0033(12) 0.0037(11)
C30 0.0130(14) 0.0276(18) 0.0154(15) -0.0008(12) 0.0018(12) 0.0010(12)

loop_
_atom_type_symbol
_atom_type_description
_atom_type_scat_dispersion_real
_atom_type_scat_dispersion_imag
_atom_type_scat_source
C C 0.0033 0.0016 'International Tables Vol C Tables 4.2.6.8 and 6.1.1.4'
H H 0.0000 0.0000 'International Tables Vol C Tables 4.2.6.8 and 6.1.1.4'
Mn Mn 0.3368 0.7283 'International Tables Vol C Tables 4.2.6.8 and 6.1.1.4'
N N 0.0061 0.0033 'International Tables Vol C Tables 4.2.6.8 and 6.1.1.4'
O O 0.0106 0.0060 'International Tables Vol C Tables 4.2.6.8 and 6.1.1.4'

loop_
_geom_angle_atom_site_label_1
_geom_angle_atom_site_label_2
_geom_angle_atom_site_label_3
_geom_angle
_geom_angle_site_symmetry_1
_geom_angle_site_symmetry_3
O1 Mn1 O3 56.08(7) . 2_645
O1 Mn1 N1 93.10(8) . .
O1 Mn1 N2 92.85(8) . .
O2 Mn1 O1 93.04(7) . .
O2 Mn1 O3 148.93(7) . 2_645
O2 Mn1 O4 97.13(7) . .
O2 Mn1 N1 91.29(8) . .
O2 Mn1 N2 98.81(8) . .
O4 Mn1 O1 169.64(8) . .
O4 Mn1 O3 113.87(7) . 2_645
O4 Mn1 N1 88.68(8) . .
O4 Mn1 N2 83.65(8) . .
N1 Mn1 O3 87.55(8) . 2_645
N1 Mn1 N2 167.98(9) . .
N2 Mn1 O3 87.13(8) . 2_645
C30 O1 Mn1 98.84(16) 2_645 .
C19 O2 Mn1 145.63(17) . .
C30 O3 Mn1 83.49(17) . 2_655
C19 O4 Mn1 132.11(16) 2_545 .
C12 N1 Mn1 128.7(2) 4_666 .
C12 N1 C18 105.9(2) 4_666 4_666
C18 N1 Mn1 124.70(17) 4_666 .
C1 N2 Mn1 122.70(19) . .
C1 N2 C7 105.6(2) . .
C7 N2 Mn1 130.95(17) . .
C1 N3 C2 106.8(2) . .
C1 N3 C8 123.2(2) . .
C2 N3 C8 129.6(2) . .
C8 N4 N5 119.1(2) . .
C11 N5 N4 118.9(2) . .
C12 N6 C11 125.7(2) . .
C12 N6 C13 106.8(2) . .
C13 N6 C11 127.1(2) . .
N2 C1 N3 113.2(2) . .
C3 C2 N3 133.1(2) . .
C3 C2 C7 122.4(3) . .
C7 C2 N3 104.5(2) . .
C2 C3 C4 116.6(3) . .
C3 C4 C5 121.6(3) . .
C6 C5 C4 121.8(3) . .
C7 C6 C5 117.0(3) . .
N2 C7 C2 109.9(2) . .
C6 C7 N2 129.4(3) . .
C6 C7 C2 120.6(3) . .
N4 C8 N3 113.0(2) . .
N4 C8 C9 124.2(2) . .
C9 C8 N3 122.8(2) . .
C10 C9 C8 116.6(3) . .
C9 C10 C11 117.3(3) . .
N5 C11 N6 114.4(2) . .
N5 C11 C10 123.7(2) . .
C10 C11 N6 121.8(2) . .
N1 C12 N6 112.9(3) 4_565 .
C14 C13 N6 133.1(2) . .
C14 C13 C18 122.4(3) . .
C18 C13 N6 104.5(2) . .
C13 C14 C15 116.7(3) . .
C14 C15 C16 121.3(3) . .
C17 C16 C15 122.0(3) . .
C16 C17 C18 117.1(2) . .
N1 C18 C13 109.9(2) 4_565 .
C17 C18 N1 129.6(2) . 4_565
C17 C18 C13 120.5(3) . .
O2 C19 O4 124.7(2) . 2
O2 C19 C20 119.8(2) . .
O4 C19 C20 115.5(2) 2 .
C21 C20 C19 120.2(2) . .
C21 C20 C25 119.6(2) . .
C25 C20 C19 120.1(2) . .
C20 C21 C22 121.0(3) . .
C23 C22 C21 121.9(3) . .
C22 C23 C24 119.1(2) . .
C22 C23 C30 116.7(3) . .
C24 C23 C30 124.2(2) . .
C23 C24 C25 119.2(2) . .
C29 C24 C23 123.3(2) . .
C29 C24 C25 117.4(3) . .
C20 C25 C24 119.1(2) . .
C26 C25 C20 121.3(2) . .
C26 C25 C24 119.5(2) . .
C27 C26 C25 121.4(3) . .
C26 C27 C28 119.1(3) . .
C29 C28 C27 121.2(3) . .
C28 C29 C24 121.3(3) . .
O1 C30 C23 116.2(2) 2_655 .
O3 C30 O1 121.6(3) . 2_655
O3 C30 C23 122.1(3) . .

loop_
_geom_bond_atom_site_label_1
_geom_bond_atom_site_label_2
_geom_bond_distance
_geom_bond_site_symmetry_2
Mn1 O1 2.152(2) .
Mn1 O2 2.1380(19) .
Mn1 O3 2.493(2) 2_645
Mn1 O4 2.1521(18) .
Mn1 N1 2.242(2) .
Mn1 N2 2.263(2) .
O1 C30 1.269(3) 2_645
O2 C19 1.243(3) .
O3 Mn1 2.493(2) 2_655
O3 C30 1.256(3) .
O4 C19 1.269(3) 2_545
N1 C12 1.304(3) 4_666
N1 C18 1.401(3) 4_666
N2 C1 1.308(3) .
N2 C7 1.402(4) .
N3 C1 1.372(3) .
N3 C2 1.411(3) .
N3 C8 1.428(3) .
N4 N5 1.347(3) .
N4 C8 1.317(4) .
N5 C11 1.329(4) .
N6 C11 1.412(3) .
N6 C12 1.376(3) .
N6 C13 1.410(3) .
C2 C3 1.379(4) .
C2 C7 1.405(4) .
C3 C4 1.382(4) .
C4 C5 1.392(4) .
C5 C6 1.390(4) .
C6 C7 1.383(4) .
C8 C9 1.388(4) .
C9 C10 1.375(4) .
C10 C11 1.382(4) .
C12 N1 1.304(3) 4_565
C13 C14 1.384(4) .
C13 C18 1.403(4) .
C14 C15 1.389(4) .
C15 C16 1.398(4) .
C16 C17 1.381(4) .
C17 C18 1.396(4) .
C18 N1 1.401(3) 4_565
C19 O4 1.269(3) 2
C19 C20 1.513(4) .
C20 C21 1.366(4) .
C20 C25 1.431(3) .
C21 C22 1.399(4) .
C22 C23 1.375(4) .
C23 C24 1.427(4) .
C23 C30 1.510(4) .
C24 C25 1.433(4) .
C24 C29 1.422(4) .
C25 C26 1.415(4) .
C26 C27 1.370(4) .
C27 C28 1.412(4) .
C28 C29 1.366(4) .
C30 O1 1.269(3) 2_655
